data_2010424
loop_
_publ_author_name
'Tinant, Bernard'
'Declercq, Jean-Paul'
'Bouillon, Jean-Philippe'

_publ_section_title
;
Oxime of 1-Methyl-3-trifluoroacetylpyrrolidin-2-one
;
_journal_name_full 'Acta Crystallographica Section C'
_journal_page_first 270
_journal_page_last 272
_journal_volume 51
_journal_year 1995
_chemical_formula_moiety 'C7 H9 F3 N2 O2'
_chemical_formula_sum 'C7 H9 F3 N2 O2'
_chemical_formula_weight 210.16
_chemical_melting_point 130
_space_group_IT_number 14
_symmetry_cell_setting monoclinic
_symmetry_space_group_name_Hall '-P 2yab'
_symmetry_space_group_name_H-M 'P 1 21/a 1'
_cell_angle_alpha 90.00
_cell_angle_beta 99.78(2)
_cell_angle_gamma 90.00
_cell_formula_units_Z 4
_cell_length_a 9.685(3)
_cell_length_b 7.128(2)
_cell_length_c 13.572(4)
_cell_measurement_temperature 293(2)
_cell_volume 923.3(5)
_diffrn_ambient_temperature 293(2)
_exptl_crystal_density_diffrn 1.512
_refine_ls_R_factor_obs 0.073
_refine_ls_wR_factor_obs 0.230
_cod_original_sg_symbol_H-M 'P 21/a'
_cod_database_code 2010424

loop_
_symmetry_equiv_pos_as_xyz
'x, y, z'
'-x+1/2, y+1/2, -z'
'-x, -y, -z'
'x-1/2, -y-1/2, z'

loop_
_atom_site_aniso_label
_atom_site_aniso_U_11
_atom_site_aniso_U_22
_atom_site_aniso_U_33
_atom_site_aniso_U_12
_atom_site_aniso_U_13
_atom_site_aniso_U_23
N1 0.072(2) 0.0507(15) 0.0471(14) 0.0047(13) 0.0141(12) 0.0086(11)
C2 0.0381(12) 0.049(2) 0.0392(13) 0.0010(12) 0.0036(10) 0.0006(12)
C3 0.055(2) 0.046(2) 0.0380(13) -0.0098(14) 0.0095(11) -0.0037(12)
C4 0.111(3) 0.042(2) 0.064(2) -0.003(2) 0.035(2) -0.011(2)
C5 0.119(4) 0.049(2) 0.073(2) 0.014(2) 0.034(2) -0.001(2)
C6 0.121(4) 0.087(3) 0.057(2) 0.018(3) 0.025(2) 0.028(2)
O7 0.0583(13) 0.0644(14) 0.0444(11) 0.0193(10) 0.0106(9) -0.0016(10)
C8 0.056(2) 0.0392(14) 0.0390(14) 0.0008(13) 0.0133(12) -0.0028(11)
N9 0.0535(15) 0.0451(13) 0.0495(13) -0.0089(12) 0.0100(11) -0.0013(11)
O10 0.0551(13) 0.0570(13) 0.0564(13) -0.0067(11) 0.0009(10) 0.0040(10)
C11 0.061(2) 0.056(2) 0.043(2) -0.0019(15) 0.0148(14) 0.0055(13)
F12 0.090(2) 0.164(3) 0.097(2) 0.056(2) 0.0327(14) 0.065(2)
F13 0.101(2) 0.092(2) 0.087(2) -0.0132(14) 0.0146(14) 0.0420(14)
F14 0.210(4) 0.079(2) 0.0480(13) -0.010(2) -0.020(2) -0.0016(11)

loop_
_atom_site_label
_atom_site_fract_x
_atom_site_fract_y
_atom_site_fract_z
_atom_site_U_iso_or_equiv
_atom_site_thermal_displace_type
_atom_site_calc_flag
_atom_site_refinement_flags
_atom_site_occupancy
_atom_site_disorder_group
_atom_site_type_symbol
N1 0.1506(3) -0.1790(4) 0.3546(2) 0.0561(7) Uani d . 1 . N
C2 0.1133(3) -0.0089(4) 0.3203(2) 0.0425(7) Uani d . 1 . C
C3 0.1254(3) -0.0006(4) 0.2097(2) 0.0461(7) Uani d . 1 . C
C4 0.2059(5) -0.1765(5) 0.1925(3) 0.0699(11) Uani d . 1 . C
H4A 0.3029(5) -0.1468(5) 0.1895(3) 0.121(7) Uiso calc R 1 . H
H4B 0.1645(5) -0.2369(5) 0.1304(3) 0.121(7) Uiso calc R 1 . H
C5 0.1961(5) -0.3039(5) 0.2821(3) 0.0780(12) Uani d . 1 . C
H5A 0.1285(5) -0.4036(5) 0.2635(3) 0.121(7) Uiso calc R 1 . H
H5B 0.2864(5) -0.3590(5) 0.3084(3) 0.121(7) Uiso calc R 1 . H
C6 0.1376(6) -0.2443(6) 0.4548(3) 0.0871(13) Uani d . 1 . C
H6A 0.1708(6) -0.3711(6) 0.4634(3) 0.121(7) Uiso calc R 1 . H
H6B 0.0411(6) -0.2392(6) 0.4628(3) 0.121(7) Uiso calc R 1 . H
H6C 0.1924(6) -0.1653(6) 0.5038(3) 0.121(7) Uiso calc R 1 . H
O7 0.0708(2) 0.1153(3) 0.3695(2) 0.0555(6) Uani d . 1 . O
C8 0.1922(3) 0.1776(4) 0.1806(2) 0.0441(7) Uani d . 1 . C
N9 0.3044(3) 0.2517(3) 0.2236(2) 0.0492(7) Uani d . 1 . N
O10 0.3667(2) 0.1507(3) 0.3065(2) 0.0572(6) Uani d . 1 . O
C11 0.1243(4) 0.2791(5) 0.0882(2) 0.0527(8) Uani d . 1 . C
F12 0.0112(3) 0.3654(5) 0.0996(2) 0.1152(12) Uani d . 1 . F
F13 0.2047(3) 0.4091(4) 0.0577(2) 0.0936(9) Uani d . 1 . F
F14 0.0942(4) 0.1644(4) 0.0121(2) 0.1173(12) Uani d . 1 . F
H3 0.027(6) 0.000(7) 0.178(4) 0.121(7) Uiso d . 1 . H
H10 0.457(7) 0.239(7) 0.329(4) 0.121(7) Uiso d . 1 . H

loop_
_geom_bond_atom_site_label_1
_geom_bond_atom_site_label_2
_geom_bond_site_symmetry_2
_geom_bond_distance
_geom_bond_publ_flag
N1 C2 . 1.327(4) yes
N1 C5 . 1.450(4) yes
N1 C6 . 1.462(4) yes
C2 O7 . 1.222(4) yes
C2 C3 . 1.527(4) yes
C3 C8 . 1.508(4) yes
C3 C4 . 1.515(5) yes
C3 H3 . 0.97(6) ?
C4 C5 . 1.534(5) yes
C4 H4A . 0.97 ?
C4 H4B . 0.97 ?
C5 H5A . 0.97 ?
C5 H5B . 0.97 ?
C6 H6A . 0.96 ?
C6 H6B . 0.96 ?
C6 H6C . 0.96 ?
C8 N9 . 1.259(4) yes
C8 C11 . 1.500(4) yes
N9 O10 . 1.386(3) yes
O10 H10 . 1.08(6) ?
C11 F12 . 1.288(4) yes
C11 F14 . 1.311(4) yes
C11 F13 . 1.321(4) yes
